data_1562598
loop_
_publ_author_name
'Yu, Xiao-Yang'
'Xin, Rui'
'Gao, Wei-Ping'
'Wang, Na'
'Zhang, Xiao'
'Yang, Yan-Yan'
'Qu, Xiao-Shu'

_publ_section_title
;
 Three PbII coordination polymers based on
 2-(pyridin-2-yl)-1H-imidazole-4,5-dicarboxylic acid: Syntheses, crystal
 structures, and fluorescent properties
;
_journal_name_full 'Journal of Solid State Chemistry'
_journal_page_first 314
_journal_page_last 320
_journal_paper_doi 10.1016/j.jssc.2013.06.018
_journal_volume 204
_journal_year 2013
_chemical_formula_sum 'C20 H14 N6 O9 Pb'
_chemical_formula_weight 689.56
_space_group_IT_number 43
_space_group_name_Hall 'F 2 -2d'
_space_group_name_H-M_alt 'F d d 2'
_symmetry_cell_setting orthorhombic
_symmetry_space_group_name_H-M 'F d d 2'
_atom_sites_solution_hydrogens geom
_atom_sites_solution_primary direct
_atom_sites_solution_secondary difmap
_audit_creation_method SHELXL-97
_cell_angle_alpha 90.00
_cell_angle_beta 90.00
_cell_angle_gamma 90.00
_cell_formula_units_Z 8
_cell_length_a 22.5309(19)
_cell_length_b 27.5242(19)
_cell_length_c 6.8757(6)
_cell_measurement_temperature 293(2)
_cell_volume 4263.9(6)
_computing_structure_refinement 'SHELXL-97 (Sheldrick, 1997)'
_computing_structure_solution 'SHELXS-97 (Sheldrick, 1990)'
_diffrn_ambient_temperature 293(2)
_diffrn_measured_fraction_theta_full 0.999
_diffrn_measured_fraction_theta_max 0.999
_diffrn_radiation_monochromator graphite
_diffrn_radiation_source 'fine-focus sealed tube'
_diffrn_radiation_type MoK\a
_diffrn_radiation_wavelength 0.71073
_diffrn_reflns_av_R_equivalents 0.0289
_diffrn_reflns_av_sigmaI/netI 0.0525
_diffrn_reflns_limit_h_max 13
_diffrn_reflns_limit_h_min -26
_diffrn_reflns_limit_k_max 18
_diffrn_reflns_limit_k_min -32
_diffrn_reflns_limit_l_max 8
_diffrn_reflns_limit_l_min -7
_diffrn_reflns_number 2372
_diffrn_reflns_theta_full 24.98
_diffrn_reflns_theta_max 24.98
_diffrn_reflns_theta_min 2.96
_exptl_absorpt_coefficient_mu 7.983
_exptl_absorpt_correction_T_max 0.5024
_exptl_absorpt_correction_T_min 0.2981
_exptl_absorpt_correction_type empirical
_exptl_crystal_colour YELLOW
_exptl_crystal_density_diffrn 2.148
_exptl_crystal_density_method 'not measured'
_exptl_crystal_description BLOCK
_exptl_crystal_F_000 2640
_exptl_crystal_size_max 0.20
_exptl_crystal_size_mid 0.20
_exptl_crystal_size_min 0.10
_refine_diff_density_max 0.969
_refine_diff_density_min -0.620
_refine_diff_density_rms 0.109
_refine_ls_abs_structure_details 'Flack H D (1983), Acta Cryst. A39, 876-881'
_refine_ls_abs_structure_Flack -0.022(10)
_refine_ls_extinction_method none
_refine_ls_goodness_of_fit_ref 1.027
_refine_ls_hydrogen_treatment constr
_refine_ls_matrix_type full
_refine_ls_number_parameters 164
_refine_ls_number_reflns 1607
_refine_ls_number_restraints 1
_refine_ls_restrained_S_all 1.027
_refine_ls_R_factor_all 0.0343
_refine_ls_R_factor_gt 0.0284
_refine_ls_shift/su_max 0.000
_refine_ls_shift/su_mean 0.000
_refine_ls_structure_factor_coef Fsqd
_refine_ls_weighting_details 'calc w=1/[\s^2^(Fo^2^)+(0.0116P)^2^+0.0000P] where P=(Fo^2^+2Fc^2^)/3'
_refine_ls_weighting_scheme calc
_refine_ls_wR_factor_gt 0.0475
_refine_ls_wR_factor_ref 0.0504
_reflns_number_gt 1427
_reflns_number_total 1607
_reflns_threshold_expression >2sigma(I)
_cod_data_source_file JSSC-2013-204-314.cif
_cod_data_source_block yxy2
_cod_depositor_comments
;
The following automatic conversions were performed:

data item '_exptl_absorpt_correction_type' value 'EMPIRICAL' was
changed to 'empirical' in accordance with the built-in table derived
from the CIF Core dictionary named 'cif_core.dic' version 2.4.5 last
updated on 2014-11-21.

data item '_refine_ls_hydrogen_treatment' value 'CONSTR' was changed
to 'constr' in accordance with the built-in table derived from the
CIF Core dictionary named 'cif_core.dic' version 2.4.5 last updated
on 2014-11-21.

Automatic conversion script
Id: cif_fix_values 8369 2020-08-20 11:38:08Z andrius 
;
_cod_original_sg_symbol_H-M Fdd2
_cod_database_code 1562598

loop_
_symmetry_equiv_pos_as_xyz
'x, y, z'
'-x, -y, z'
'x+1/4, -y+1/4, z+1/4'
'-x+1/4, y+1/4, z+1/4'
'x, y+1/2, z+1/2'
'-x, -y+1/2, z+1/2'
'x+1/4, -y+3/4, z+3/4'
'-x+1/4, y+3/4, z+3/4'
'x+1/2, y, z+1/2'
'-x+1/2, -y, z+1/2'
'x+3/4, -y+1/4, z+3/4'
'-x+3/4, y+1/4, z+3/4'
'x+1/2, y+1/2, z'
'-x+1/2, -y+1/2, z'
'x+3/4, -y+3/4, z+1/4'
'-x+3/4, y+3/4, z+1/4'

loop_
_atom_site_label
_atom_site_type_symbol
_atom_site_fract_x
_atom_site_fract_y
_atom_site_fract_z
_atom_site_U_iso_or_equiv
_atom_site_adp_type
_atom_site_occupancy
_atom_site_symmetry_multiplicity
_atom_site_calc_flag
_atom_site_refinement_flags
_atom_site_disorder_assembly
_atom_site_disorder_group
Pb1 Pb 0.7500 0.2500 0.11975(8) 0.03051(12) Uani 1 2 d S . .
C1 C 0.6212(3) 0.1721(2) 0.1467(11) 0.0226(17) Uani 1 1 d . . .
C2 C 0.6042(3) 0.1245(2) 0.1471(10) 0.0205(17) Uani 1 1 d . . .
C3 C 0.5885(4) 0.2173(3) 0.1921(10) 0.0292(19) Uani 1 1 d . . .
C4 C 0.5466(4) 0.1005(3) 0.1984(10) 0.032(2) Uani 1 1 d . . .
C5 C 0.6973(3) 0.1298(3) 0.0620(9) 0.0230(18) Uani 1 1 d . . .
C6 C 0.7573(3) 0.1175(3) 0.0000(10) 0.0244(18) Uani 1 1 d . . .
C7 C 0.7768(4) 0.0703(3) -0.0250(11) 0.035(2) Uani 1 1 d . . .
H7 H 0.7512 0.0442 -0.0049 0.042 Uiso 1 1 calc R . .
C8 C 0.8349(4) 0.0624(3) -0.0802(11) 0.044(2) Uani 1 1 d . . .
H8 H 0.8494 0.0310 -0.0966 0.052 Uiso 1 1 calc R . .
C9 C 0.8711(3) 0.1024(3) -0.1108(12) 0.041(2) Uani 1 1 d . . .
H9 H 0.9104 0.0983 -0.1489 0.049 Uiso 1 1 calc R . .
C10 C 0.8479(4) 0.1482(3) -0.0837(12) 0.047(2) Uani 1 1 d . . .
H10 H 0.8723 0.1748 -0.1078 0.056 Uiso 1 1 calc R . .
N1 N 0.6795(3) 0.1750(2) 0.0921(9) 0.0291(16) Uani 1 1 d . . .
N2 N 0.6523(3) 0.09793(19) 0.0946(8) 0.0245(14) Uani 1 1 d . . .
H2 H 0.6541 0.0668 0.0841 0.029 Uiso 1 1 calc R . .
N3 N 0.7927(3) 0.1566(2) -0.0251(9) 0.0315(16) Uani 1 1 d . . .
O1 O 0.6160(3) 0.25616(18) 0.1823(8) 0.049(2) Uani 1 1 d . . .
O2 O 0.5335(3) 0.21352(19) 0.2370(8) 0.0426(15) Uani 1 1 d . . .
O3 O 0.5038(2) 0.1288(2) 0.2442(8) 0.0428(15) Uani 1 1 d . . .
O4 O 0.5425(3) 0.05562(18) 0.1954(7) 0.0400(15) Uani 1 1 d . . .
O1W O 0.7500 0.2500 -0.2388(10) 0.088(4) Uani 1 2 d S . .
H1W H 0.7506 0.2710 -0.3295 0.106 Uiso 1 1 d R . .
H1 H 0.5073 0.1584 0.2809 0.106 Uiso 1 1 d R . .

loop_
_atom_site_aniso_label
_atom_site_aniso_U_11
_atom_site_aniso_U_22
_atom_site_aniso_U_33
_atom_site_aniso_U_23
_atom_site_aniso_U_13
_atom_site_aniso_U_12
Pb1 0.0335(2) 0.02338(17) 0.03465(19) 0.000 0.000 -0.0063(3)
C1 0.026(4) 0.018(3) 0.024(4) -0.002(3) -0.003(4) 0.002(3)
C2 0.021(4) 0.016(3) 0.024(4) 0.003(3) 0.009(4) -0.007(3)
C3 0.035(5) 0.021(4) 0.031(4) -0.005(3) -0.005(4) 0.006(4)
C4 0.042(5) 0.034(5) 0.020(4) -0.002(4) 0.001(4) -0.012(4)
C5 0.026(5) 0.027(4) 0.017(4) 0.003(3) 0.001(3) -0.006(4)
C6 0.023(5) 0.030(4) 0.021(4) -0.003(3) 0.000(4) -0.004(4)
C7 0.034(5) 0.034(5) 0.037(5) -0.001(4) -0.005(4) 0.002(4)
C8 0.040(5) 0.054(6) 0.037(6) -0.006(4) -0.007(5) 0.007(5)
C9 0.018(4) 0.078(6) 0.028(4) -0.002(5) -0.009(4) -0.001(5)
C10 0.041(6) 0.056(6) 0.044(6) 0.007(5) -0.005(5) -0.017(5)
N1 0.028(4) 0.021(3) 0.039(4) -0.004(3) 0.003(4) -0.002(3)
N2 0.030(4) 0.017(3) 0.026(4) -0.003(3) 0.003(3) -0.006(3)
N3 0.024(4) 0.035(4) 0.035(4) 0.004(3) -0.002(4) -0.009(3)
O1 0.052(4) 0.016(3) 0.079(6) -0.009(3) 0.002(3) -0.003(3)
O2 0.033(4) 0.029(3) 0.066(4) -0.002(3) 0.015(3) 0.006(3)
O3 0.027(3) 0.042(3) 0.060(4) -0.007(3) 0.016(3) 0.001(3)
O4 0.045(4) 0.026(3) 0.049(4) 0.004(3) 0.006(3) -0.020(3)
O1W 0.187(13) 0.063(7) 0.015(4) 0.000 0.000 0.051(8)

loop_
_atom_type_symbol
_atom_type_description
_atom_type_scat_dispersion_real
_atom_type_scat_dispersion_imag
_atom_type_scat_source
C C 0.0033 0.0016 'International Tables Vol C Tables 4.2.6.8 and 6.1.1.4'
H H 0.0000 0.0000 'International Tables Vol C Tables 4.2.6.8 and 6.1.1.4'
N N 0.0061 0.0033 'International Tables Vol C Tables 4.2.6.8 and 6.1.1.4'
O O 0.0106 0.0060 'International Tables Vol C Tables 4.2.6.8 and 6.1.1.4'
Pb Pb -3.3944 10.1111 'International Tables Vol C Tables 4.2.6.8 and 6.1.1.4'

loop_
_geom_angle_atom_site_label_1
_geom_angle_atom_site_label_2
_geom_angle_atom_site_label_3
_geom_angle
_geom_angle_site_symmetry_1
_geom_angle_site_symmetry_3
O1W Pb1 N1 85.82(14) . .
O1W Pb1 N1 85.82(14) . 14_655
N1 Pb1 N1 171.6(3) . 14_655
C2 C1 N1 109.0(6) . .
C2 C1 C3 131.8(7) . .
N1 C1 C3 119.2(6) . .
N2 C2 C1 107.0(6) . .
N2 C2 C4 121.1(6) . .
C1 C2 C4 131.9(7) . .
O1 C3 O2 124.6(7) . .
O1 C3 C1 117.8(7) . .
O2 C3 C1 117.6(7) . .
O4 C4 O3 123.7(8) . .
O4 C4 C2 120.0(8) . .
O3 C4 C2 116.2(7) . .
N1 C5 N2 110.7(7) . .
N1 C5 C6 123.2(7) . .
N2 C5 C6 126.1(7) . .
N3 C6 C7 123.1(7) . .
N3 C6 C5 113.5(6) . .
C7 C6 C5 123.4(7) . .
C8 C7 C6 118.9(8) . .
C7 C8 C9 118.4(8) . .
C10 C9 C8 118.9(8) . .
N3 C10 C9 123.7(8) . .
C5 N1 C1 106.3(6) . .
C5 N1 Pb1 124.7(5) . .
C1 N1 Pb1 127.6(4) . .
C2 N2 C5 107.0(6) . .
C10 N3 C6 117.0(7) . .

loop_
_geom_bond_atom_site_label_1
_geom_bond_atom_site_label_2
_geom_bond_distance
_geom_bond_site_symmetry_2
Pb1 O1W 2.466(7) .
Pb1 N1 2.613(6) .
Pb1 N1 2.613(6) 14_655
C1 C2 1.365(8) .
C1 N1 1.368(8) .
C1 C3 1.479(9) .
C2 N2 1.358(8) .
C2 C4 1.498(10) .
C3 O1 1.238(9) .
C3 O2 1.282(9) .
C4 O4 1.239(9) .
C4 O3 1.279(9) .
C5 N1 1.322(9) .
C5 N2 1.359(8) .
C5 C6 1.457(9) .
C6 N3 1.351(9) .
C6 C7 1.382(10) .
C7 C8 1.380(10) .
C8 C9 1.386(11) .
C9 C10 1.379(11) .
C10 N3 1.327(10) .
